data_4031011
loop_
_publ_author_name
'Ma, Longfei'
'Sun, Jibin'
'Lu, Xiaofeng'
'Zhang, Shangxi'
'Qi, Hui'
'Liu, Lei'
'Shao, Yongliang'
'Shao, Xiangfeng'

_publ_section_title
;
 Copper ion salts of arylthiotetrathiafulvalenes: synthesis, structure
 diversity and magnetic properties.
;
_journal_name_full 'Beilstein journal of organic chemistry'
_journal_page_first 850
_journal_page_last 859
_journal_paper_doi 10.3762/bjoc.11.95
_journal_volume 11
_journal_year 2015
_chemical_formula_moiety 'C34 H28 Br4 Cu S8'
_chemical_formula_sum 'C34 H28 Br4 Cu S8'
_chemical_formula_weight 1076.22
_chemical_name_common (TTF2)(CuBr4)
_chemical_name_systematic
;
(TTF2)(CuBr4)
;
_chemical_temperature_decomposition 493
_space_group_IT_number 15
_symmetry_cell_setting monoclinic
_symmetry_space_group_name_Hall '-I 2ya'
_symmetry_space_group_name_H-M 'I 1 2/a 1'
_atom_sites_solution_hydrogens geom
_atom_sites_solution_primary direct
_atom_sites_solution_secondary difmap
_audit_creation_method SHELXL-97
_cell_angle_alpha 90.00
_cell_angle_beta 107.985(6)
_cell_angle_gamma 90.00
_cell_formula_units_Z 4
_cell_length_a 13.9096(7)
_cell_length_b 14.1046(7)
_cell_length_c 21.0770(10)
_cell_measurement_reflns_used 1851
_cell_measurement_temperature 293(2)
_cell_measurement_theta_max 24.1940
_cell_measurement_theta_min 3.5650
_cell_volume 3933.0(4)
_computing_cell_refinement
;
CrysAlisPro, Agilent Technologies,
Version 1.171.36.28 (release 01-02-2013 CrysAlis171 .NET)
(compiled Feb  1 2013,16:14:44)
;
_computing_data_collection
;
CrysAlisPro, Agilent Technologies,
Version 1.171.36.28 (release 01-02-2013 CrysAlis171 .NET)
(compiled Feb  1 2013,16:14:44)
;
_computing_data_reduction
;
CrysAlisPro, Agilent Technologies,
Version 1.171.36.28 (release 01-02-2013 CrysAlis171 .NET)
(compiled Feb  1 2013,16:14:44)
;
_computing_molecular_graphics Ortep3
_computing_publication_material 'SHELXL-97 (Sheldrick, 1997)'
_computing_structure_refinement 'SHELXL-97 (Sheldrick, 1997)'
_computing_structure_solution SIR2004
_diffrn_ambient_temperature 293(2)
_diffrn_detector_area_resol_mean 16.0733
_diffrn_measured_fraction_theta_full 0.966
_diffrn_measured_fraction_theta_max 0.847
_diffrn_measurement_device_type 'SuperNova, Dual, Cu at zero, Eos'
_diffrn_measurement_method '\w scans'
_diffrn_radiation_monochromator mirror
_diffrn_radiation_source 'SuperNova (Mo) X-ray Source'
_diffrn_radiation_type MoK\a
_diffrn_radiation_wavelength 0.71073
_diffrn_reflns_av_R_equivalents 0.0417
_diffrn_reflns_av_sigmaI/netI 0.0781
_diffrn_reflns_limit_h_max 18
_diffrn_reflns_limit_h_min -15
_diffrn_reflns_limit_k_max 17
_diffrn_reflns_limit_k_min -18
_diffrn_reflns_limit_l_max 27
_diffrn_reflns_limit_l_min -15
_diffrn_reflns_number 8002
_diffrn_reflns_theta_full 26.3154
_diffrn_reflns_theta_max 28.67
_diffrn_reflns_theta_min 3.12
_exptl_absorpt_coefficient_mu 5.069
_exptl_absorpt_correction_T_max 1.0000
_exptl_absorpt_correction_T_min 0.6099
_exptl_absorpt_correction_type multi-scan
_exptl_absorpt_process_details
;
CrysAlisPro, Agilent Technologies,
Version 1.171.36.28 (release 01-02-2013 CrysAlis171 .NET)
(compiled Feb  1 2013,16:14:44)
Empirical absorption correction using spherical harmonics,
 implemented in SCALE3 ABSPACK scaling algorithm.
;
_exptl_crystal_colour black
_exptl_crystal_density_diffrn 1.818
_exptl_crystal_density_meas ?
_exptl_crystal_density_method 'not measured'
_exptl_crystal_description needle
_exptl_crystal_F_000 2116
_exptl_crystal_size_max 0.2
_exptl_crystal_size_mid 0.02
_exptl_crystal_size_min 0.02
_refine_diff_density_max 0.590
_refine_diff_density_min -0.475
_refine_diff_density_rms 0.084
_refine_ls_extinction_method none
_refine_ls_goodness_of_fit_ref 0.974
_refine_ls_hydrogen_treatment constr
_refine_ls_matrix_type full
_refine_ls_number_parameters 213
_refine_ls_number_reflns 4302
_refine_ls_number_restraints 0
_refine_ls_restrained_S_all 0.974
_refine_ls_R_factor_all 0.1102
_refine_ls_R_factor_gt 0.0494
_refine_ls_shift/su_max 0.000
_refine_ls_shift/su_mean 0.000
_refine_ls_structure_factor_coef Fsqd
_refine_ls_weighting_details 'calc w=1/[\s^2^(Fo^2^)+(0.0310P)^2^+0.0000P] where P=(Fo^2^+2Fc^2^)/3'
_refine_ls_weighting_scheme calc
_refine_ls_wR_factor_gt 0.0831
_refine_ls_wR_factor_ref 0.1037
_reflns_number_gt 2400
_reflns_number_total 4302
_reflns_threshold_expression >2sigma(I)
_cod_data_source_file 1860-5397-11-95-S2.cif
_cod_data_source_block TTF2_complex
_cod_depositor_comments
;
The following automatic conversions were performed:

'_chemical_melting_point' tag was changed to
'_chemical_temperature_decomposition' since the value had been '493
(decomposed)'. The value '493 (decomposed)' was changed to '493'.

'_exptl_crystal_density_meas' value 'not measured' was changed to '?'
- the value is perceived as not measured.

Automatic conversion script
Id: cif_fix_values 3271 2015-04-21 07:52:19Z andrius 

 Adding full bibliography for 4031010--4031017.cif.
;
_cod_original_cell_volume 3933.0(3)
_cod_original_sg_symbol_H-M I2/a
_cod_database_code 4031011

loop_
_symmetry_equiv_pos_as_xyz
'x, y, z'
'-x+1/2, y, -z'
'x+1/2, y+1/2, z+1/2'
'-x+1, y+1/2, -z+1/2'
'-x, -y, -z'
'x-1/2, -y, z'
'-x+1/2, -y+1/2, -z+1/2'
'x, -y+1/2, z+1/2'

loop_
_atom_site_label
_atom_site_type_symbol
_atom_site_fract_x
_atom_site_fract_y
_atom_site_fract_z
_atom_site_U_iso_or_equiv
_atom_site_adp_type
_atom_site_occupancy
_atom_site_symmetry_multiplicity
_atom_site_calc_flag
_atom_site_refinement_flags
C1 C 0.4608(4) 0.4817(3) 0.47244(19) 0.0411(12) Uani 1 1 d .
C2 C 0.3537(4) 0.4384(3) 0.3556(2) 0.0461(13) Uani 1 1 d .
C3 C 0.3224(4) 0.3809(3) 0.3974(2) 0.0487(13) Uani 1 1 d .
C4 C 0.3626(4) 0.5321(4) 0.2435(2) 0.0529(14) Uani 1 1 d .
C5 C 0.4624(5) 0.5271(5) 0.2457(2) 0.0681(17) Uani 1 1 d .
H5 H 0.5007 0.4737 0.2632 0.082 Uiso 1 1 calc R
C6 C 0.5058(5) 0.6028(6) 0.2216(3) 0.081(2) Uani 1 1 d .
H6 H 0.5737 0.6015 0.2240 0.098 Uiso 1 1 calc R
C7 C 0.4461(6) 0.6791(5) 0.1944(3) 0.084(2) Uani 1 1 d .
H7 H 0.4739 0.7296 0.1776 0.100 Uiso 1 1 calc R
C8 C 0.3473(5) 0.6822(5) 0.1914(3) 0.0746(18) Uani 1 1 d .
H8 H 0.3088 0.7347 0.1722 0.089 Uiso 1 1 calc R
C9 C 0.3019(4) 0.6098(4) 0.2162(2) 0.0592(15) Uani 1 1 d .
C10 C 0.1929(4) 0.6166(4) 0.2129(3) 0.0750(18) Uani 1 1 d .
H10A H 0.1653 0.6755 0.1924 0.112 Uiso 1 1 calc R
H10B H 0.1875 0.6138 0.2572 0.112 Uiso 1 1 calc R
H10C H 0.1560 0.5648 0.1870 0.112 Uiso 1 1 calc R
C11 C 0.2653(4) 0.1921(4) 0.3967(2) 0.0504(14) Uani 1 1 d .
C12 C 0.3659(5) 0.1702(4) 0.4105(3) 0.0634(16) Uani 1 1 d .
H12 H 0.4113 0.2166 0.4067 0.076 Uiso 1 1 calc R
C13 C 0.3996(6) 0.0802(5) 0.4299(3) 0.080(2) Uani 1 1 d .
H13 H 0.4679 0.0656 0.4405 0.096 Uiso 1 1 calc R
C14 C 0.3309(7) 0.0117(5) 0.4335(3) 0.087(2) Uani 1 1 d .
H14 H 0.3525 -0.0499 0.4460 0.105 Uiso 1 1 calc R
C15 C 0.2310(6) 0.0344(5) 0.4186(3) 0.078(2) Uani 1 1 d .
H15 H 0.1856 -0.0130 0.4207 0.094 Uiso 1 1 calc R
C16 C 0.1946(5) 0.1242(4) 0.4007(2) 0.0558(15) Uani 1 1 d .
C17 C 0.0850(5) 0.1480(5) 0.3856(3) 0.089(2) Uani 1 1 d .
H17A H 0.0748 0.2140 0.3744 0.133 Uiso 1 1 calc R
H17B H 0.0640 0.1349 0.4240 0.133 Uiso 1 1 calc R
H17C H 0.0459 0.1103 0.3487 0.133 Uiso 1 1 calc R
S1 S 0.38107(11) 0.39726(10) 0.48046(6) 0.0593(4) Uani 1 1 d .
S2 S 0.44612(10) 0.51840(9) 0.39352(6) 0.0514(4) Uani 1 1 d .
S3 S 0.30597(13) 0.43104(11) 0.26872(6) 0.0679(5) Uani 1 1 d .
S4 S 0.21632(12) 0.30766(11) 0.36994(8) 0.0765(5) Uani 1 1 d .
Cu Cu 0.7500 0.33369(6) 0.5000 0.0508(3) Uani 1 2 d S
Br1 Br 0.61243(5) 0.26528(4) 0.52651(3) 0.0765(2) Uani 1 1 d .
Br2 Br 0.83063(5) 0.42023(4) 0.60111(3) 0.0631(2) Uani 1 1 d .

loop_
_atom_site_aniso_label
_atom_site_aniso_U_11
_atom_site_aniso_U_22
_atom_site_aniso_U_33
_atom_site_aniso_U_23
_atom_site_aniso_U_13
_atom_site_aniso_U_12
C1 0.040(3) 0.045(3) 0.036(2) 0.003(2) 0.009(2) 0.005(2)
C2 0.043(3) 0.049(3) 0.037(2) -0.007(2) -0.002(2) 0.003(2)
C3 0.044(3) 0.047(3) 0.047(3) 0.006(2) 0.002(3) -0.002(3)
C4 0.049(4) 0.075(4) 0.030(3) -0.005(3) 0.006(2) -0.002(3)
C5 0.061(4) 0.096(5) 0.039(3) 0.005(3) 0.003(3) 0.013(4)
C6 0.055(4) 0.135(6) 0.051(4) -0.003(4) 0.010(3) -0.009(5)
C7 0.092(6) 0.094(6) 0.068(4) 0.003(4) 0.028(4) -0.021(5)
C8 0.077(5) 0.084(5) 0.063(4) 0.004(3) 0.022(4) 0.003(4)
C9 0.057(4) 0.078(4) 0.038(3) -0.008(3) 0.008(3) -0.002(3)
C10 0.061(4) 0.094(5) 0.070(4) -0.006(3) 0.020(3) 0.013(4)
C11 0.050(4) 0.057(3) 0.039(3) -0.005(2) 0.006(3) -0.003(3)
C12 0.063(4) 0.069(4) 0.059(3) -0.007(3) 0.020(3) -0.007(3)
C13 0.086(6) 0.077(5) 0.071(4) -0.018(4) 0.014(4) 0.020(4)
C14 0.128(7) 0.055(4) 0.069(4) -0.007(3) 0.015(5) 0.009(5)
C15 0.119(7) 0.061(4) 0.051(3) -0.009(3) 0.022(4) -0.029(4)
C16 0.067(4) 0.060(4) 0.039(3) -0.015(3) 0.014(3) -0.021(3)
C17 0.075(5) 0.098(5) 0.096(5) -0.016(4) 0.032(4) -0.034(4)
S1 0.0524(9) 0.0700(9) 0.0466(7) 0.0133(7) 0.0024(7) -0.0138(8)
S2 0.0528(9) 0.0625(9) 0.0348(6) 0.0023(6) 0.0073(6) -0.0123(7)
S3 0.0706(11) 0.0817(11) 0.0387(7) -0.0072(7) -0.0015(7) -0.0138(9)
S4 0.0493(9) 0.0682(10) 0.0892(11) 0.0140(8) -0.0121(9) -0.0139(8)
Cu 0.0416(5) 0.0488(5) 0.0555(5) 0.000 0.0055(4) 0.000
Br1 0.0498(4) 0.0627(4) 0.1105(5) 0.0169(3) 0.0155(4) -0.0097(3)
Br2 0.0603(4) 0.0738(4) 0.0505(3) -0.0058(3) 0.0101(3) -0.0143(3)

loop_
_atom_type_symbol
_atom_type_description
_atom_type_scat_dispersion_real
_atom_type_scat_dispersion_imag
_atom_type_scat_source
C C 0.0033 0.0016 'International Tables Vol C Tables 4.2.6.8 and 6.1.1.4'
H H 0.0000 0.0000 'International Tables Vol C Tables 4.2.6.8 and 6.1.1.4'
S S 0.1246 0.1234 'International Tables Vol C Tables 4.2.6.8 and 6.1.1.4'
Cu Cu 0.3201 1.2651 'International Tables Vol C Tables 4.2.6.8 and 6.1.1.4'
Br Br -0.2901 2.4595 'International Tables Vol C Tables 4.2.6.8 and 6.1.1.4'

loop_
_geom_angle_atom_site_label_1
_geom_angle_atom_site_label_2
_geom_angle_atom_site_label_3
_geom_angle
_geom_angle_site_symmetry_1
_geom_angle_site_symmetry_3
C1 C1 S1 122.8(4) 5_666 .
C1 C1 S2 121.3(5) 5_666 .
S1 C1 S2 115.8(2) . .
C3 C2 S2 115.7(3) . .
C3 C2 S3 123.3(4) . .
S2 C2 S3 121.1(3) . .
C2 C3 S1 115.9(4) . .
C2 C3 S4 122.8(4) . .
S1 C3 S4 120.6(3) . .
C5 C4 C9 122.0(6) . .
C5 C4 S3 118.8(5) . .
C9 C4 S3 118.9(5) . .
C4 C5 C6 119.5(6) . .
C7 C6 C5 118.6(7) . .
C8 C7 C6 121.2(7) . .
C7 C8 C9 122.1(6) . .
C8 C9 C4 116.5(6) . .
C8 C9 C10 120.5(6) . .
C4 C9 C10 123.0(6) . .
C12 C11 C16 121.6(5) . .
C12 C11 S4 122.4(5) . .
C16 C11 S4 116.0(5) . .
C13 C12 C11 120.2(6) . .
C12 C13 C14 119.1(7) . .
C15 C14 C13 119.8(7) . .
C14 C15 C16 122.8(7) . .
C15 C16 C11 116.3(6) . .
C15 C16 C17 122.0(6) . .
C11 C16 C17 121.6(6) . .
C1 S1 C3 96.6(2) . .
C1 S2 C2 95.9(2) . .
C2 S3 C4 101.8(2) . .
C3 S4 C11 103.5(2) . .
Br1 Cu Br1 131.71(5) . 2_656
Br1 Cu Br2 100.82(2) . .
Br1 Cu Br2 103.09(2) 2_656 .
Br1 Cu Br2 103.09(2) . 2_656
Br1 Cu Br2 100.82(2) 2_656 2_656
Br2 Cu Br2 119.17(4) . 2_656

loop_
_geom_bond_atom_site_label_1
_geom_bond_atom_site_label_2
_geom_bond_distance
_geom_bond_site_symmetry_2
C1 C1 1.423(8) 5_666
C1 S1 1.671(5) .
C1 S2 1.693(4) .
C2 C3 1.364(6) .
C2 S2 1.712(5) .
C2 S3 1.747(4) .
C3 S1 1.703(4) .
C3 S4 1.747(5) .
C4 C5 1.377(7) .
C4 C9 1.394(7) .
C4 S3 1.788(6) .
C5 C6 1.396(8) .
C6 C7 1.372(9) .
C7 C8 1.357(9) .
C8 C9 1.385(8) .
C9 C10 1.499(7) .
C11 C12 1.373(7) .
C11 C16 1.394(7) .
C11 S4 1.790(5) .
C12 C13 1.372(7) .
C13 C14 1.378(9) .
C14 C15 1.365(9) .
C15 C16 1.373(8) .
C16 C17 1.496(8) .
Cu Br1 2.3590(7) .
Cu Br1 2.3590(7) 2_656
Cu Br2 2.4111(7) .
Cu Br2 2.4111(7) 2_656
